data_1546513
loop_
_publ_author_name
'Sahoo, Apurba Ranjan'
'Jiang, Fan'
'Bruneau, Christian'
'Gangavaram, Sharma'
'Surisetti, Suresh'
'Roisnel, Thierry'
'Dorcet, Vincent'
'Achard, Mathieu'

_publ_section_title
;
 Phosphine-Pyridonate Ligands Containing Octahedral Ruthenium Complexes :
 Access to Esters and Formic Acid
;
_journal_name_full 'Catal. Sci. Technol.'
_journal_paper_doi 10.1039/C7CY00932A
_journal_year 2017
_chemical_compound_source 'synthesis as described'
_chemical_formula_moiety 'C34 H36 Cl N2 O2 P2 Ru, C H4 O, Cl'
_chemical_formula_sum 'C35 H40 Cl2 N2 O3 P2 Ru'
_chemical_formula_weight 770.60
_chemical_name_systematic
;
 ?
;
_space_group_crystal_system monoclinic
_space_group_IT_number 14
_space_group_name_Hall '-P 2yn'
_space_group_name_H-M_alt 'P 1 21/n 1'
_symmetry_space_group_name_Hall '-P 2yn'
_symmetry_space_group_name_H-M 'P 1 21/n 1'
_atom_sites_solution_hydrogens geom
_audit_update_record
;
2016-11-09 deposited with the CCDC.
2017-07-10 downloaded from the CCDC.
;
_cell_angle_alpha 90
_cell_angle_beta 104.965(2)
_cell_angle_gamma 90
_cell_formula_units_Z 4
_cell_length_a 13.1524(5)
_cell_length_b 14.2669(6)
_cell_length_c 18.7481(8)
_cell_measurement_reflns_used 9599
_cell_measurement_temperature 150(2)
_cell_measurement_theta_max 27.51
_cell_measurement_theta_min 2.22
_cell_measurement_wavelength 0.71073
_cell_volume 3398.7(2)
_computing_cell_refinement 'Bruker APEX2 (Bruker, 2014)'
_computing_data_collection 'Bruker APEX2 (Bruker, 2014)'
_computing_data_reduction 'Bruker APEX2 (Bruker, 2014)'
_computing_molecular_graphics 'SXGRAPH (Farrugia, 1999), Mercury (CSD, 2014)'
_computing_publication_material 'CRYSCALC (T. Roisnel, local program, 2016)'
_computing_structure_refinement 'SHELXL-2014/7 (Sheldrick, 2014)'
_computing_structure_solution 'SIR97 (Altomare et al., 1999)'
_diffrn_ambient_temperature 150(2)
_diffrn_detector 'CCD plate'
_diffrn_measured_fraction_theta_full 0.997
_diffrn_measured_fraction_theta_max 0.993
_diffrn_measurement_device_type 'APEXII, Bruker-AXS'
_diffrn_measurement_method 'CCD rotation images, thin slices'
_diffrn_radiation_monochromator graphite
_diffrn_radiation_probe x-ray
_diffrn_radiation_source 'fine-focus sealed tube'
_diffrn_radiation_type MoK\a
_diffrn_radiation_wavelength 0.71073
_diffrn_reflns_av_R_equivalents 0.0257
_diffrn_reflns_av_unetI/netI 0.0342
_diffrn_reflns_limit_h_max 17
_diffrn_reflns_limit_h_min -17
_diffrn_reflns_limit_k_max 13
_diffrn_reflns_limit_k_min -18
_diffrn_reflns_limit_l_max 24
_diffrn_reflns_limit_l_min -23
_diffrn_reflns_number 21377
_diffrn_reflns_theta_full 25.242
_diffrn_reflns_theta_max 27.507
_diffrn_reflns_theta_min 1.704
_exptl_absorpt_coefficient_mu 0.751
_exptl_absorpt_correction_T_max 0.928
_exptl_absorpt_correction_T_min 0.835
_exptl_absorpt_correction_type multi-scan
_exptl_absorpt_process_details
;
  [Sheldrick, G.M. (2014). SADABS Bruker AXS Inc., Madison, Wisconsin, USA]
;
_exptl_crystal_colour red
_exptl_crystal_density_diffrn 1.506
_exptl_crystal_description plate
_exptl_crystal_F_000 1584
_exptl_crystal_size_max 0.500
_exptl_crystal_size_mid 0.250
_exptl_crystal_size_min 0.100
_refine_diff_density_max 0.657
_refine_diff_density_min -0.676
_refine_diff_density_rms 0.130
_refine_ls_extinction_method none
_refine_ls_goodness_of_fit_ref 1.127
_refine_ls_hydrogen_treatment constr
_refine_ls_matrix_type full
_refine_ls_number_parameters 413
_refine_ls_number_reflns 7751
_refine_ls_number_restraints 0
_refine_ls_restrained_S_all 1.127
_refine_ls_R_factor_all 0.0409
_refine_ls_R_factor_gt 0.0301
_refine_ls_shift/su_max 0.001
_refine_ls_shift/su_mean 0.000
_refine_ls_structure_factor_coef Fsqd
_refine_ls_weighting_details 'w=1/[\s^2^(Fo^2^)+(0.0563P)^2^+1.3518P] where P=(Fo^2^+2Fc^2^)/3'
_refine_ls_weighting_scheme calc
_refine_ls_wR_factor_gt 0.0886
_refine_ls_wR_factor_ref 0.1028
_reflns_number_gt 6497
_reflns_number_total 7751
_reflns_threshold_expression >2sigma(I)
_cod_data_source_file c7cy00932a2.cif
_cod_data_source_block MAARS800
_cod_depositor_comments
;
The following automatic conversions were performed:

'_space_group_crystal_system' value 'Monoclinic' changed to
'monoclinic' according to
/home/data/users/saulius/crontab/automatic-downloads/rss-feeds/RSC/lib/dictionaries/cif_core.dic
dictionary named 'cif_core.dic' version 2.4.2 from 2011-04-26.

Automatic conversion script
Id: cif_fix_values 4973 2017-02-22 13:04:09Z antanas 
;
_cod_database_code 1546513

loop_
_space_group_symop_operation_xyz
'x, y, z'
'-x+1/2, y+1/2, -z+1/2'
'-x, -y, -z'
'x-1/2, -y-1/2, z-1/2'

loop_
_atom_site_label
_atom_site_type_symbol
_atom_site_fract_x
_atom_site_fract_y
_atom_site_fract_z
_atom_site_U_iso_or_equiv
_atom_site_adp_type
_atom_site_occupancy
_atom_site_site_symmetry_order
_atom_site_calc_flag
_atom_site_refinement_flags_posn
_atom_site_refinement_flags_adp
Ru1 Ru 0.23436(2) 0.77728(2) 0.58829(2) 0.01153(7) Uani 1 1 d . .
Cl1 Cl 0.08290(5) 0.73365(4) 0.49248(4) 0.01951(14) Uani 1 1 d . .
P1 P 0.32800(5) 0.65125(4) 0.55767(3) 0.01320(14) Uani 1 1 d . .
P2 P 0.17997(5) 0.73900(5) 0.68472(4) 0.01411(14) Uani 1 1 d . .
N1 N 0.15478(16) 0.90357(14) 0.59600(12) 0.0153(4) Uani 1 1 d . .
N2 N 0.36703(16) 0.82238(14) 0.66900(11) 0.0135(4) Uani 1 1 d . .
O1 O 0.20989(16) 0.94910(13) 0.49808(11) 0.0238(4) Uani 1 1 d . .
H1 H 0.2031 0.9918 0.4663 0.036 Uiso 1 1 calc R U
O2 O 0.42539(14) 0.87288(13) 0.57406(10) 0.0200(4) Uani 1 1 d . .
H2B H 0.4802 0.8892 0.5623 0.030 Uiso 1 1 calc R U
C1 C 0.1575(2) 0.97244(18) 0.54774(14) 0.0180(5) Uani 1 1 d . .
C2 C 0.1080(2) 1.05870(18) 0.54975(16) 0.0229(6) Uani 1 1 d . .
H2 H 0.1125 1.1071 0.5159 0.027 Uiso 1 1 calc R U
C3 C 0.0526(2) 1.07173(19) 0.60201(16) 0.0232(6) Uani 1 1 d . .
H3 H 0.0187 1.1298 0.6050 0.028 Uiso 1 1 calc R U
C4 C 0.0467(2) 0.99935(19) 0.65052(15) 0.0224(6) Uani 1 1 d . .
H4 H 0.0082 1.0073 0.6866 0.027 Uiso 1 1 calc R U
C5 C 0.0974(2) 0.91572(18) 0.64554(14) 0.0180(5) Uani 1 1 d . .
C6 C 0.0844(2) 0.8318(2) 0.69023(16) 0.0238(6) Uani 1 1 d . .
H6A H 0.0121 0.8069 0.6720 0.029 Uiso 1 1 calc R U
H6B H 0.0944 0.8506 0.7424 0.029 Uiso 1 1 calc R U
C7 C 0.2914(2) 0.7602(2) 0.76488(15) 0.0218(6) Uani 1 1 d . .
H7A H 0.2682 0.8004 0.8008 0.026 Uiso 1 1 calc R U
H7B H 0.3159 0.6999 0.7894 0.026 Uiso 1 1 calc R U
C8 C 0.3809(2) 0.80709(17) 0.74252(13) 0.0148(5) Uani 1 1 d . .
C9 C 0.4724(2) 0.83013(19) 0.79413(14) 0.0193(5) Uani 1 1 d . .
H9 H 0.4793 0.8189 0.8451 0.023 Uiso 1 1 calc R U
C10 C 0.5545(2) 0.87002(19) 0.77082(15) 0.0225(6) Uani 1 1 d . .
H10 H 0.6187 0.8856 0.8056 0.027 Uiso 1 1 calc R U
C11 C 0.5417(2) 0.88686(19) 0.69604(15) 0.0214(6) Uani 1 1 d . .
H11 H 0.5966 0.9147 0.6788 0.026 Uiso 1 1 calc R U
C12 C 0.44685(19) 0.86204(17) 0.64686(14) 0.0148(5) Uani 1 1 d . .
C13 C 0.1173(2) 0.63067(19) 0.70860(14) 0.0188(5) Uani 1 1 d . .
C14 C 0.1965(2) 0.55009(19) 0.72079(17) 0.0273(6) Uani 1 1 d . .
H14A H 0.2540 0.5629 0.7647 0.041 Uiso 1 1 calc R U
H14B H 0.2250 0.5441 0.6776 0.041 Uiso 1 1 calc R U
H14C H 0.1613 0.4916 0.7279 0.041 Uiso 1 1 calc R U
C15 C 0.0222(2) 0.6068(2) 0.64447(17) 0.0283(6) Uani 1 1 d . .
H15A H 0.0454 0.5979 0.5993 0.042 Uiso 1 1 calc R U
H15B H -0.0289 0.6582 0.6373 0.042 Uiso 1 1 calc R U
H15C H -0.0107 0.5490 0.6559 0.042 Uiso 1 1 calc R U
C16 C 0.0823(3) 0.6470(2) 0.77951(17) 0.0290(7) Uani 1 1 d . .
H16A H 0.0510 0.5894 0.7928 0.044 Uiso 1 1 calc R U
H16B H 0.0302 0.6976 0.7715 0.044 Uiso 1 1 calc R U
H16C H 0.1434 0.6644 0.8196 0.044 Uiso 1 1 calc R U
C21 C 0.2918(2) 0.52745(17) 0.55895(14) 0.0162(5) Uani 1 1 d . .
C22 C 0.1872(2) 0.5015(2) 0.52961(15) 0.0227(6) Uani 1 1 d . .
H22 H 0.1361 0.5480 0.5095 0.027 Uiso 1 1 calc R U
C23 C 0.1571(2) 0.4079(2) 0.52951(16) 0.0268(6) Uani 1 1 d . .
H23 H 0.0854 0.3909 0.5105 0.032 Uiso 1 1 calc R U
C24 C 0.2317(3) 0.3399(2) 0.55713(15) 0.0266(6) Uani 1 1 d . .
H24 H 0.2112 0.2760 0.5563 0.032 Uiso 1 1 calc R U
C25 C 0.3357(2) 0.36426(19) 0.58587(16) 0.0247(6) Uani 1 1 d . .
H25 H 0.3866 0.3173 0.6050 0.030 Uiso 1 1 calc R U
C26 C 0.3660(2) 0.45783(18) 0.58674(15) 0.0192(5) Uani 1 1 d . .
H26 H 0.4377 0.4744 0.6064 0.023 Uiso 1 1 calc R U
C27 C 0.46757(19) 0.64936(16) 0.60556(14) 0.0144(5) Uani 1 1 d . .
C28 C 0.4969(2) 0.63118(17) 0.68165(14) 0.0179(5) Uani 1 1 d . .
H28 H 0.4441 0.6195 0.7068 0.021 Uiso 1 1 calc R U
C29 C 0.6018(2) 0.62999(19) 0.72067(15) 0.0214(6) Uani 1 1 d . .
H29 H 0.6208 0.6172 0.7721 0.026 Uiso 1 1 calc R U
C30 C 0.6788(2) 0.6476(2) 0.68392(16) 0.0245(6) Uani 1 1 d . .
H30 H 0.7510 0.6459 0.7102 0.029 Uiso 1 1 calc R U
C31 C 0.6512(2) 0.6675(2) 0.60942(16) 0.0240(6) Uani 1 1 d . .
H31 H 0.7042 0.6811 0.5848 0.029 Uiso 1 1 calc R U
C32 C 0.5461(2) 0.66786(19) 0.57036(15) 0.0198(5) Uani 1 1 d . .
H32 H 0.5277 0.6809 0.5189 0.024 Uiso 1 1 calc R U
C33 C 0.32952(19) 0.66652(18) 0.46100(14) 0.0165(5) Uani 1 1 d . .
C34 C 0.3443(2) 0.59201(18) 0.41663(15) 0.0198(5) Uani 1 1 d . .
H34 H 0.3512 0.5301 0.4359 0.024 Uiso 1 1 calc R U
C35 C 0.3492(2) 0.6076(2) 0.34432(16) 0.0243(6) Uani 1 1 d . .
H35 H 0.3594 0.5562 0.3146 0.029 Uiso 1 1 calc R U
C36 C 0.3393(2) 0.6967(2) 0.31552(15) 0.0227(6) Uani 1 1 d . .
H36 H 0.3425 0.7070 0.2661 0.027 Uiso 1 1 calc R U
C37 C 0.3247(2) 0.77193(19) 0.35922(15) 0.0227(6) Uani 1 1 d . .
H37 H 0.3191 0.8338 0.3398 0.027 Uiso 1 1 calc R U
C38 C 0.3184(2) 0.75667(19) 0.43059(15) 0.0195(5) Uani 1 1 d . .
H38 H 0.3063 0.8081 0.4595 0.023 Uiso 1 1 calc R U
C101 C 0.5833(3) 0.8960(2) 0.45842(17) 0.0327(7) Uani 1 1 d . .
H10A H 0.6326 0.9348 0.4401 0.049 Uiso 1 1 calc R U
H10B H 0.5122 0.9034 0.4260 0.049 Uiso 1 1 calc R U
H10C H 0.6045 0.8301 0.4590 0.049 Uiso 1 1 calc R U
O101 O 0.58396(16) 0.92453(17) 0.53121(12) 0.0337(5) Uani 1 1 d . .
H101 H 0.6433 0.9135 0.5598 0.051 Uiso 1 1 calc R U
Cl11 Cl 0.80383(7) 0.90650(8) 0.62203(5) 0.0546(3) Uani 1 1 d . .

loop_
_atom_site_aniso_label
_atom_site_aniso_U_11
_atom_site_aniso_U_22
_atom_site_aniso_U_33
_atom_site_aniso_U_23
_atom_site_aniso_U_13
_atom_site_aniso_U_12
Ru1 0.01191(11) 0.01093(11) 0.01125(11) 0.00129(7) 0.00209(8) 0.00035(7)
Cl1 0.0174(3) 0.0190(3) 0.0180(3) 0.0019(2) -0.0028(2) -0.0011(2)
P1 0.0141(3) 0.0124(3) 0.0124(3) -0.0001(2) 0.0022(2) 0.0002(2)
P2 0.0146(3) 0.0149(3) 0.0130(3) 0.0017(2) 0.0040(3) 0.0002(3)
N1 0.0134(10) 0.0130(10) 0.0177(11) 0.0005(8) 0.0008(8) 0.0001(8)
N2 0.0134(10) 0.0100(10) 0.0163(11) -0.0021(8) 0.0026(8) 0.0007(8)
O1 0.0264(10) 0.0212(10) 0.0260(11) 0.0078(8) 0.0107(9) 0.0006(8)
O2 0.0180(9) 0.0245(10) 0.0185(10) 0.0017(8) 0.0064(8) -0.0048(8)
C1 0.0146(12) 0.0168(12) 0.0193(13) 0.0005(10) -0.0017(10) -0.0034(10)
C2 0.0227(14) 0.0120(12) 0.0289(15) 0.0024(11) -0.0025(12) 0.0001(11)
C3 0.0208(14) 0.0161(13) 0.0266(15) -0.0041(11) -0.0051(11) 0.0041(11)
C4 0.0189(14) 0.0221(13) 0.0243(15) -0.0054(11) 0.0022(11) 0.0038(11)
C5 0.0147(12) 0.0204(13) 0.0171(13) -0.0026(10) 0.0009(10) 0.0010(10)
C6 0.0236(14) 0.0237(14) 0.0275(15) 0.0032(12) 0.0129(12) 0.0067(12)
C7 0.0218(14) 0.0272(14) 0.0159(13) 0.0023(11) 0.0037(11) -0.0048(12)
C8 0.0188(13) 0.0112(11) 0.0132(12) -0.0018(9) 0.0021(10) 0.0031(10)
C9 0.0212(13) 0.0214(13) 0.0126(12) -0.0044(10) -0.0006(10) 0.0025(11)
C10 0.0176(13) 0.0245(14) 0.0223(14) -0.0063(11) -0.0006(11) -0.0004(11)
C11 0.0170(13) 0.0236(14) 0.0241(14) -0.0035(11) 0.0057(11) -0.0036(11)
C12 0.0158(12) 0.0126(11) 0.0158(12) -0.0009(9) 0.0040(10) 0.0001(10)
C13 0.0227(13) 0.0217(13) 0.0120(12) 0.0029(10) 0.0045(10) -0.0047(11)
C14 0.0336(17) 0.0175(13) 0.0305(16) 0.0058(12) 0.0076(13) -0.0002(12)
C15 0.0228(15) 0.0338(16) 0.0267(16) 0.0042(13) 0.0034(12) -0.0097(13)
C16 0.0343(17) 0.0284(15) 0.0290(16) 0.0055(12) 0.0167(13) -0.0057(13)
C21 0.0208(13) 0.0152(12) 0.0125(12) -0.0011(9) 0.0044(10) -0.0026(10)
C22 0.0221(14) 0.0221(13) 0.0221(14) 0.0008(11) 0.0024(11) -0.0023(11)
C23 0.0316(16) 0.0281(15) 0.0187(14) -0.0027(11) 0.0033(12) -0.0136(13)
C24 0.0451(18) 0.0187(13) 0.0168(14) -0.0025(11) 0.0094(13) -0.0105(13)
C25 0.0363(17) 0.0152(13) 0.0248(15) 0.0023(11) 0.0118(13) 0.0017(12)
C26 0.0225(14) 0.0164(12) 0.0192(13) -0.0002(10) 0.0061(11) 0.0001(11)
C27 0.0147(12) 0.0103(11) 0.0166(12) -0.0003(9) 0.0010(10) 0.0013(10)
C28 0.0187(13) 0.0158(12) 0.0191(13) 0.0001(10) 0.0049(10) 0.0018(10)
C29 0.0225(14) 0.0209(13) 0.0179(13) -0.0013(10) 0.0000(11) 0.0005(11)
C30 0.0155(13) 0.0317(16) 0.0223(14) -0.0055(12) -0.0025(11) -0.0006(12)
C31 0.0178(13) 0.0280(15) 0.0272(15) -0.0040(12) 0.0078(11) -0.0020(12)
C32 0.0198(13) 0.0207(13) 0.0188(13) -0.0007(10) 0.0045(11) -0.0010(11)
C33 0.0135(12) 0.0212(13) 0.0133(12) -0.0003(10) 0.0009(9) 0.0002(10)
C34 0.0226(14) 0.0176(13) 0.0190(13) 0.0001(10) 0.0047(11) 0.0035(11)
C35 0.0230(14) 0.0284(15) 0.0221(14) -0.0073(11) 0.0069(12) 0.0060(12)
C36 0.0218(14) 0.0331(15) 0.0123(13) 0.0007(11) 0.0030(11) 0.0005(12)
C37 0.0300(16) 0.0228(14) 0.0130(13) 0.0039(10) 0.0011(11) -0.0010(12)
C38 0.0223(14) 0.0179(12) 0.0172(13) -0.0019(10) 0.0028(11) 0.0005(11)
C101 0.0395(18) 0.0329(16) 0.0280(17) -0.0090(13) 0.0132(14) -0.0116(14)
O101 0.0227(11) 0.0568(15) 0.0230(11) 0.0012(10) 0.0083(9) -0.0036(11)
Cl11 0.0269(4) 0.0834(7) 0.0477(5) 0.0414(5) -0.0010(4) -0.0122(4)

loop_
_atom_type_symbol
_atom_type_description
_atom_type_scat_dispersion_real
_atom_type_scat_dispersion_imag
_atom_type_scat_source
C C 0.0033 0.0016 'International Tables Vol C Tables 4.2.6.8 and 6.1.1.4'
H H 0.0000 0.0000 'International Tables Vol C Tables 4.2.6.8 and 6.1.1.4'
P P 0.1023 0.0942 'International Tables Vol C Tables 4.2.6.8 and 6.1.1.4'
N N 0.0061 0.0033 'International Tables Vol C Tables 4.2.6.8 and 6.1.1.4'
O O 0.0106 0.0060 'International Tables Vol C Tables 4.2.6.8 and 6.1.1.4'
Cl Cl 0.1484 0.1585 'International Tables Vol C Tables 4.2.6.8 and 6.1.1.4'
Ru Ru -1.2594 0.8363 'International Tables Vol C Tables 4.2.6.8 and 6.1.1.4'

loop_
_geom_angle_atom_site_label_1
_geom_angle_atom_site_label_2
_geom_angle_atom_site_label_3
_geom_angle
N2 Ru1 N1 91.35(8)
N2 Ru1 P2 82.43(6)
N1 Ru1 P2 83.23(6)
N2 Ru1 P1 91.16(6)
N1 Ru1 P1 168.18(6)
P2 Ru1 P1 108.56(2)
N2 Ru1 Cl1 176.86(6)
N1 Ru1 Cl1 86.68(6)
P2 Ru1 Cl1 99.76(3)
P1 Ru1 Cl1 90.28(2)
C27 P1 C33 102.84(11)
C27 P1 C21 102.20(11)
C33 P1 C21 101.37(12)
C27 P1 Ru1 114.74(8)
C33 P1 Ru1 107.05(8)
C21 P1 Ru1 125.77(9)
C7 P2 C6 104.32(14)
C7 P2 C13 104.48(12)
C6 P2 C13 103.43(13)
C7 P2 Ru1 105.94(9)
C6 P2 Ru1 103.93(9)
C13 P2 Ru1 131.98(9)
C1 N1 C5 119.1(2)
C1 N1 Ru1 118.67(17)
C5 N1 Ru1 122.18(17)
C12 N2 C8 117.9(2)
C12 N2 Ru1 118.43(17)
C8 N2 Ru1 123.48(16)
C1 O1 H1 109.5
C12 O2 H2B 109.5
O1 C1 N1 113.3(2)
O1 C1 C2 124.5(2)
N1 C1 C2 122.2(2)
C3 C2 C1 118.3(3)
C3 C2 H2 120.9
C1 C2 H2 120.9
C2 C3 C4 119.7(3)
C2 C3 H3 120.2
C4 C3 H3 120.2
C5 C4 C3 119.1(3)
C5 C4 H4 120.4
C3 C4 H4 120.4
N1 C5 C4 121.5(2)
N1 C5 C6 116.5(2)
C4 C5 C6 121.8(2)
C5 C6 P2 111.42(18)
C5 C6 H6A 109.3
P2 C6 H6A 109.3
C5 C6 H6B 109.3
P2 C6 H6B 109.3
H6A C6 H6B 108.0
C8 C7 P2 111.25(18)
C8 C7 H7A 109.4
P2 C7 H7A 109.4
C8 C7 H7B 109.4
P2 C7 H7B 109.4
H7A C7 H7B 108.0
N2 C8 C9 122.6(2)
N2 C8 C7 116.3(2)
C9 C8 C7 121.0(2)
C8 C9 C10 119.2(2)
C8 C9 H9 120.4
C10 C9 H9 120.4
C9 C10 C11 119.2(2)
C9 C10 H10 120.4
C11 C10 H10 120.4
C10 C11 C12 118.6(2)
C10 C11 H11 120.7
C12 C11 H11 120.7
O2 C12 N2 112.9(2)
O2 C12 C11 124.5(2)
N2 C12 C11 122.6(2)
C14 C13 C16 109.3(2)
C14 C13 C15 109.7(2)
C16 C13 C15 110.3(2)
C14 C13 P2 109.53(18)
C16 C13 P2 109.49(19)
C15 C13 P2 108.58(18)
C13 C14 H14A 109.5
C13 C14 H14B 109.5
H14A C14 H14B 109.5
C13 C14 H14C 109.5
H14A C14 H14C 109.5
H14B C14 H14C 109.5
C13 C15 H15A 109.5
C13 C15 H15B 109.5
H15A C15 H15B 109.5
C13 C15 H15C 109.5
H15A C15 H15C 109.5
H15B C15 H15C 109.5
C13 C16 H16A 109.5
C13 C16 H16B 109.5
H16A C16 H16B 109.5
C13 C16 H16C 109.5
H16A C16 H16C 109.5
H16B C16 H16C 109.5
C22 C21 C26 118.8(2)
C22 C21 P1 119.0(2)
C26 C21 P1 122.2(2)
C23 C22 C21 120.4(3)
C23 C22 H22 119.8
C21 C22 H22 119.8
C24 C23 C22 119.9(3)
C24 C23 H23 120.0
C22 C23 H23 120.0
C25 C24 C23 120.4(3)
C25 C24 H24 119.8
C23 C24 H24 119.8
C24 C25 C26 119.9(3)
C24 C25 H25 120.1
C26 C25 H25 120.1
C25 C26 C21 120.6(3)
C25 C26 H26 119.7
C21 C26 H26 119.7
C32 C27 C28 118.4(2)
C32 C27 P1 122.8(2)
C28 C27 P1 118.76(19)
C29 C28 C27 121.0(2)
C29 C28 H28 119.5
C27 C28 H28 119.5
C28 C29 C30 119.4(3)
C28 C29 H29 120.3
C30 C29 H29 120.3
C31 C30 C29 120.3(3)
C31 C30 H30 119.8
C29 C30 H30 119.8
C30 C31 C32 120.1(3)
C30 C31 H31 119.9
C32 C31 H31 119.9
C31 C32 C27 120.7(3)
C31 C32 H32 119.6
C27 C32 H32 119.6
C34 C33 C38 118.3(2)
C34 C33 P1 122.6(2)
C38 C33 P1 119.08(19)
C35 C34 C33 120.6(2)
C35 C34 H34 119.7
C33 C34 H34 119.7
C36 C35 C34 120.5(3)
C36 C35 H35 119.8
C34 C35 H35 119.8
C35 C36 C37 119.7(3)
C35 C36 H36 120.2
C37 C36 H36 120.2
C38 C37 C36 120.1(3)
C38 C37 H37 120.0
C36 C37 H37 120.0
C37 C38 C33 120.9(2)
C37 C38 H38 119.5
C33 C38 H38 119.5
O101 C101 H10A 109.5
O101 C101 H10B 109.5
H10A C101 H10B 109.5
O101 C101 H10C 109.5
H10A C101 H10C 109.5
H10B C101 H10C 109.5
C101 O101 H101 109.5

loop_
_geom_bond_atom_site_label_1
_geom_bond_atom_site_label_2
_geom_bond_distance
Ru1 N2 2.094(2)
Ru1 N1 2.107(2)
Ru1 P2 2.1787(7)
Ru1 P1 2.3334(6)
Ru1 Cl1 2.3945(7)
P1 C27 1.824(3)
P1 C33 1.831(3)
P1 C21 1.831(3)
P2 C7 1.833(3)
P2 C6 1.846(3)
P2 C13 1.860(3)
N1 C1 1.342(3)
N1 C5 1.351(3)
N2 C12 1.349(3)
N2 C8 1.360(3)
O1 C1 1.336(3)
O1 H1 0.8400
O2 C12 1.330(3)
O2 H2B 0.8400
C1 C2 1.397(4)
C2 C3 1.376(4)
C2 H2 0.9500
C3 C4 1.392(4)
C3 H3 0.9500
C4 C5 1.382(4)
C4 H4 0.9500
C5 C6 1.496(4)
C6 H6A 0.9900
C6 H6B 0.9900
C7 C8 1.505(4)
C7 H7A 0.9900
C7 H7B 0.9900
C8 C9 1.375(4)
C9 C10 1.387(4)
C9 H9 0.9500
C10 C11 1.389(4)
C10 H10 0.9500
C11 C12 1.392(4)
C11 H11 0.9500
C13 C14 1.528(4)
C13 C16 1.533(4)
C13 C15 1.533(4)
C14 H14A 0.9800
C14 H14B 0.9800
C14 H14C 0.9800
C15 H15A 0.9800
C15 H15B 0.9800
C15 H15C 0.9800
C16 H16A 0.9800
C16 H16B 0.9800
C16 H16C 0.9800
C21 C22 1.393(4)
C21 C26 1.395(4)
C22 C23 1.393(4)
C22 H22 0.9500
C23 C24 1.383(4)
C23 H23 0.9500
C24 C25 1.379(4)
C24 H24 0.9500
C25 C26 1.392(4)
C25 H25 0.9500
C26 H26 0.9500
C27 C32 1.387(4)
C27 C28 1.403(4)
C28 C29 1.384(4)
C28 H28 0.9500
C29 C30 1.388(4)
C29 H29 0.9500
C30 C31 1.379(4)
C30 H30 0.9500
C31 C32 1.387(4)
C31 H31 0.9500
C32 H32 0.9500
C33 C34 1.394(4)
C33 C38 1.399(4)
C34 C35 1.391(4)
C34 H34 0.9500
C35 C36 1.375(4)
C35 H35 0.9500
C36 C37 1.393(4)
C36 H36 0.9500
C37 C38 1.379(4)
C37 H37 0.9500
C38 H38 0.9500
C101 O101 1.422(3)
C101 H10A 0.9800
C101 H10B 0.9800
C101 H10C 0.9800
O101 H101 0.8400

loop_
_geom_torsion_atom_site_label_1
_geom_torsion_atom_site_label_2
_geom_torsion_atom_site_label_3
_geom_torsion_atom_site_label_4
_geom_torsion
C5 N1 C1 O1 -175.0(2)
Ru1 N1 C1 O1 2.0(3)
C5 N1 C1 C2 4.0(4)
Ru1 N1 C1 C2 -179.10(19)
O1 C1 C2 C3 177.1(3)
N1 C1 C2 C3 -1.7(4)
C1 C2 C3 C4 -0.5(4)
C2 C3 C4 C5 0.5(4)
C1 N1 C5 C4 -3.9(4)
Ru1 N1 C5 C4 179.21(19)
C1 N1 C5 C6 171.2(2)
Ru1 N1 C5 C6 -5.6(3)
C3 C4 C5 N1 1.8(4)
C3 C4 C5 C6 -173.2(3)
N1 C5 C6 P2 15.4(3)
C4 C5 C6 P2 -169.4(2)
C7 P2 C6 C5 93.4(2)
C13 P2 C6 C5 -157.5(2)
Ru1 P2 C6 C5 -17.4(2)
C6 P2 C7 C8 -102.8(2)
C13 P2 C7 C8 148.92(19)
Ru1 P2 C7 C8 6.5(2)
C12 N2 C8 C9 -0.2(3)
Ru1 N2 C8 C9 174.31(19)
C12 N2 C8 C7 -178.3(2)
Ru1 N2 C8 C7 -3.8(3)
P2 C7 C8 N2 -2.3(3)
P2 C7 C8 C9 179.5(2)
N2 C8 C9 C10 -0.4(4)
C7 C8 C9 C10 177.6(2)
C8 C9 C10 C11 0.9(4)
C9 C10 C11 C12 -0.7(4)
C8 N2 C12 O2 179.3(2)
Ru1 N2 C12 O2 4.5(3)
C8 N2 C12 C11 0.4(4)
Ru1 N2 C12 C11 -174.39(19)
C10 C11 C12 O2 -178.8(2)
C10 C11 C12 N2 0.0(4)
C7 P2 C13 C14 -60.4(2)
C6 P2 C13 C14 -169.3(2)
Ru1 P2 C13 C14 67.5(2)
C7 P2 C13 C16 59.5(2)
C6 P2 C13 C16 -49.5(2)
Ru1 P2 C13 C16 -172.67(15)
C7 P2 C13 C15 179.9(2)
C6 P2 C13 C15 71.0(2)
Ru1 P2 C13 C15 -52.2(2)
C27 P1 C21 C22 177.0(2)
C33 P1 C21 C22 -77.0(2)
Ru1 P1 C21 C22 43.9(2)
C27 P1 C21 C26 -4.6(2)
C33 P1 C21 C26 101.4(2)
Ru1 P1 C21 C26 -137.70(19)
C26 C21 C22 C23 1.3(4)
P1 C21 C22 C23 179.8(2)
C21 C22 C23 C24 -1.5(4)
C22 C23 C24 C25 1.0(4)
C23 C24 C25 C26 -0.4(4)
C24 C25 C26 C21 0.2(4)
C22 C21 C26 C25 -0.7(4)
P1 C21 C26 C25 -179.1(2)
C33 P1 C27 C32 6.8(2)
C21 P1 C27 C32 111.7(2)
Ru1 P1 C27 C32 -109.0(2)
C33 P1 C27 C28 -175.11(19)
C21 P1 C27 C28 -70.3(2)
Ru1 P1 C27 C28 69.0(2)
C32 C27 C28 C29 -1.1(4)
P1 C27 C28 C29 -179.3(2)
C27 C28 C29 C30 0.4(4)
C28 C29 C30 C31 1.0(4)
C29 C30 C31 C32 -1.6(4)
C30 C31 C32 C27 0.8(4)
C28 C27 C32 C31 0.6(4)
P1 C27 C32 C31 178.6(2)
C27 P1 C33 C34 81.9(2)
C21 P1 C33 C34 -23.6(2)
Ru1 P1 C33 C34 -156.8(2)
C27 P1 C33 C38 -96.2(2)
C21 P1 C33 C38 158.3(2)
Ru1 P1 C33 C38 25.0(2)
C38 C33 C34 C35 0.8(4)
P1 C33 C34 C35 -177.4(2)
C33 C34 C35 C36 -0.1(4)
C34 C35 C36 C37 0.2(4)
C35 C36 C37 C38 -1.1(4)
C36 C37 C38 C33 1.9(4)
C34 C33 C38 C37 -1.7(4)
P1 C33 C38 C37 176.5(2)
